data_4126690
loop_
_publ_author_name
'Townsend, Erik M.'
'Schrock, Richard R.'
'Hoveyda, Amir H.'

_publ_section_title
;
 Correction to &#x201C;Z-Selective Metathesis Homocoupling of 1,3-Dienes
 by Molybdenum and Tungsten Monoaryloxide Pyrrolide (MAP)
 Complexes&#x201D;
;
_journal_name_full 'Journal of the American Chemical Society'
_journal_paper_doi 10.1021/jacs.7b11214
_journal_year 2017
_chemical_formula_sum 'C47 H58 Mo N2 O'
_chemical_formula_weight 762.89
_chemical_name_systematic
; 
 ? 
;
_space_group_IT_number 14
_symmetry_cell_setting monoclinic
_symmetry_space_group_name_Hall '-P 2yn'
_symmetry_space_group_name_H-M 'P 1 21/n 1'
_atom_sites_solution_hydrogens geom
_atom_sites_solution_primary direct
_atom_sites_solution_secondary difmap
_audit_creation_method SHELXL-97
_cell_angle_alpha 90.00
_cell_angle_beta 90.8240(10)
_cell_angle_gamma 90.00
_cell_formula_units_Z 4
_cell_length_a 10.7915(9)
_cell_length_b 18.6255(15)
_cell_length_c 20.4579(16)
_cell_measurement_reflns_used 9613
_cell_measurement_temperature 100(2)
_cell_measurement_theta_max 30.53
_cell_measurement_theta_min 2.18
_cell_volume 4111.6(6)
_computing_cell_refinement 'SAINT 7.46A (Bruker-AXS, 2009)'
_computing_data_collection 'APEX2 v2009.9.0 (Bruker-AXS, 2009)'
_computing_data_reduction 'SAINT 7.46A (Bruker-AXS, 2009)'
_computing_molecular_graphics 'Bruker SHELXTL'
_computing_publication_material 'Bruker SHELXTL'
_computing_structure_refinement 'SHELXL-97 (Sheldrick, 2008)'
_computing_structure_solution 'SHELXS-97 (Sheldrick, 2008)'
_diffrn_ambient_temperature 100(2)
_diffrn_detector_area_resol_mean 8.3
_diffrn_measured_fraction_theta_full 0.999
_diffrn_measured_fraction_theta_max 0.999
_diffrn_measurement_device_type 'Bruker Smart APEX CCD'
_diffrn_measurement_method '\f and \w scans'
_diffrn_radiation_monochromator graphite
_diffrn_radiation_source 'fine-focus sealed tube'
_diffrn_radiation_type MoK\a
_diffrn_radiation_wavelength 0.71073
_diffrn_reflns_av_R_equivalents 0.0480
_diffrn_reflns_av_sigmaI/netI 0.0248
_diffrn_reflns_limit_h_max 15
_diffrn_reflns_limit_h_min -15
_diffrn_reflns_limit_k_max 26
_diffrn_reflns_limit_k_min -26
_diffrn_reflns_limit_l_max 29
_diffrn_reflns_limit_l_min -28
_diffrn_reflns_number 113555
_diffrn_reflns_theta_full 30.32
_diffrn_reflns_theta_max 30.32
_diffrn_reflns_theta_min 1.48
_exptl_absorpt_coefficient_mu 0.355
_exptl_absorpt_correction_T_max 0.9324
_exptl_absorpt_correction_T_min 0.9165
_exptl_absorpt_correction_type multi-scan
_exptl_absorpt_process_details 'SADABS (Sheldrick, 2009)'
_exptl_crystal_colour orange
_exptl_crystal_density_diffrn 1.232
_exptl_crystal_density_method 'not measured'
_exptl_crystal_description Block
_exptl_crystal_F_000 1616
_exptl_crystal_size_max 0.25
_exptl_crystal_size_mid 0.20
_exptl_crystal_size_min 0.20
_refine_diff_density_max 0.946
_refine_diff_density_min -0.483
_refine_diff_density_rms 0.061
_refine_ls_extinction_method none
_refine_ls_goodness_of_fit_ref 1.042
_refine_ls_hydrogen_treatment mixed
_refine_ls_matrix_type full
_refine_ls_number_parameters 480
_refine_ls_number_reflns 12346
_refine_ls_number_restraints 2
_refine_ls_restrained_S_all 1.041
_refine_ls_R_factor_all 0.0372
_refine_ls_R_factor_gt 0.0291
_refine_ls_shift/su_max 0.004
_refine_ls_shift/su_mean 0.000
_refine_ls_structure_factor_coef Fsqd
_refine_ls_weighting_details 'calc w=1/[\s^2^(Fo^2^)+(0.0287P)^2^+2.9248P] where P=(Fo^2^+2Fc^2^)/3'
_refine_ls_weighting_scheme calc
_refine_ls_wR_factor_gt 0.0697
_refine_ls_wR_factor_ref 0.0749
_reflns_number_gt 10580
_reflns_number_total 12346
_reflns_threshold_expression >2sigma(I)
_cod_data_source_file ja7b11214_si_001.cif
_cod_data_source_block 11139_0m
_cod_depositor_comments
;
The following automatic conversions were performed:

'_symmetry_cell_setting' value 'Monoclinic' changed to 'monoclinic'
according to
/home/data/users/saulius/crontab/automatic-downloads/rss-feeds/ACS/lib/dictionaries/cif_core.dic
dictionary named 'cif_core.dic' version 2.4.2 from 2011-04-26.

Automatic conversion script
Id: cif_fix_values 4973 2017-02-22 13:04:09Z antanas 
;
_cod_original_sg_symbol_H-M P2(1)/n
_cod_database_code 4126690

loop_
_symmetry_equiv_pos_as_xyz
'x, y, z'
'-x+1/2, y+1/2, -z+1/2'
'-x, -y, -z'
'x-1/2, -y-1/2, z-1/2'

loop_
_atom_site_label
_atom_site_type_symbol
_atom_site_fract_x
_atom_site_fract_y
_atom_site_fract_z
_atom_site_U_iso_or_equiv
_atom_site_adp_type
_atom_site_occupancy
_atom_site_symmetry_multiplicity
_atom_site_calc_flag
_atom_site_refinement_flags
Mo1 Mo 0.558671(10) 0.715859(6) 0.111800(5) 0.01297(3) Uani 1 1 d .
C1 C 0.49569(14) 0.69750(7) 0.02558(7) 0.0185(3) Uani 1 1 d D
H1 H 0.5603(15) 0.6774(10) -0.0001(8) 0.022 Uiso 1 1 d D
C2 C 0.37275(14) 0.70505(7) -0.00271(7) 0.0202(3) Uani 1 1 d D
H2 H 0.3118(15) 0.7258(10) 0.0244(8) 0.024 Uiso 1 1 d D
C3 C 0.33395(16) 0.68609(8) -0.06339(8) 0.0261(3) Uani 1 1 d .
C4 C 0.20011(18) 0.69457(10) -0.08339(10) 0.0361(4) Uani 1 1 d .
H4A H 0.1539 0.7156 -0.0472 0.054 Uiso 1 1 calc R
H4B H 0.1652 0.6475 -0.0944 0.054 Uiso 1 1 calc R
H4C H 0.1940 0.7262 -0.1216 0.054 Uiso 1 1 calc R
C5 C 0.4150(2) 0.65395(13) -0.11382(9) 0.0481(6) Uani 1 1 d .
H5A H 0.4978 0.6457 -0.0950 0.072 Uiso 1 1 calc R
H5B H 0.4209 0.6868 -0.1510 0.072 Uiso 1 1 calc R
H5C H 0.3796 0.6082 -0.1286 0.072 Uiso 1 1 calc R
N1 N 0.41738(10) 0.74227(6) 0.14347(5) 0.0150(2) Uani 1 1 d .
C11 C 0.30184(12) 0.76739(7) 0.16244(6) 0.0150(2) Uani 1 1 d .
C12 C 0.22077(12) 0.72142(7) 0.19642(7) 0.0169(2) Uani 1 1 d .
C13 C 0.10540(13) 0.74851(8) 0.21367(7) 0.0213(3) Uani 1 1 d .
H13 H 0.0500 0.7190 0.2374 0.026 Uiso 1 1 calc R
C14 C 0.07003(14) 0.81761(8) 0.19683(8) 0.0237(3) Uani 1 1 d .
H14 H -0.0090 0.8350 0.2092 0.028 Uiso 1 1 calc R
C15 C 0.14890(14) 0.86169(8) 0.16210(7) 0.0225(3) Uani 1 1 d .
H15 H 0.1226 0.9086 0.1501 0.027 Uiso 1 1 calc R
C16 C 0.26627(13) 0.83802(7) 0.14457(6) 0.0165(2) Uani 1 1 d .
N2 N 0.65570(10) 0.80750(6) 0.09756(5) 0.0155(2) Uani 1 1 d .
C21 C 0.67346(13) 0.85470(7) 0.04533(7) 0.0173(2) Uani 1 1 d .
C22 C 0.74545(14) 0.91082(8) 0.06657(7) 0.0215(3) Uani 1 1 d .
H22 H 0.7717 0.9504 0.0409 0.026 Uiso 1 1 calc R
C23 C 0.77406(13) 0.89944(8) 0.13399(7) 0.0207(3) Uani 1 1 d .
H23 H 0.8233 0.9297 0.1613 0.025 Uiso 1 1 calc R
C24 C 0.71773(12) 0.83707(7) 0.15211(6) 0.0168(2) Uani 1 1 d .
C25 C 0.61876(15) 0.84269(8) -0.02138(7) 0.0240(3) Uani 1 1 d .
H25A H 0.6412 0.8827 -0.0500 0.036 Uiso 1 1 calc R
H25B H 0.5283 0.8398 -0.0185 0.036 Uiso 1 1 calc R
H25C H 0.6509 0.7977 -0.0394 0.036 Uiso 1 1 calc R
C26 C 0.71540(14) 0.80154(8) 0.21758(7) 0.0225(3) Uani 1 1 d .
H26A H 0.7553 0.8328 0.2501 0.034 Uiso 1 1 calc R
H26B H 0.7601 0.7558 0.2156 0.034 Uiso 1 1 calc R
H26C H 0.6293 0.7927 0.2299 0.034 Uiso 1 1 calc R
O1 O 0.65953(9) 0.63999(5) 0.14693(5) 0.0198(2) Uani 1 1 d .
C31 C 0.74468(13) 0.58690(7) 0.15349(7) 0.0173(2) Uani 1 1 d .
C32 C 0.81979(13) 0.56840(7) 0.10050(7) 0.0177(2) Uani 1 1 d .
C33 C 0.90896(14) 0.51469(8) 0.10926(7) 0.0210(3) Uani 1 1 d .
H33 H 0.9599 0.5016 0.0737 0.025 Uiso 1 1 calc R
C34 C 0.92456(14) 0.48012(8) 0.16897(7) 0.0227(3) Uani 1 1 d .
H34 H 0.9858 0.4439 0.1743 0.027 Uiso 1 1 calc R
C35 C 0.84964(14) 0.49913(8) 0.22092(7) 0.0218(3) Uani 1 1 d .
H35 H 0.8600 0.4753 0.2617 0.026 Uiso 1 1 calc R
C36 C 0.75942(13) 0.55257(7) 0.21432(7) 0.0187(3) Uani 1 1 d .
C111 C 0.25660(14) 0.64400(8) 0.20872(8) 0.0231(3) Uani 1 1 d .
H111 H 0.3475 0.6424 0.2189 0.028 Uiso 1 1 calc R
C112 C 0.18852(17) 0.60935(10) 0.26523(10) 0.0388(4) Uani 1 1 d .
H11D H 0.1986 0.6391 0.3045 0.058 Uiso 1 1 calc R
H11E H 0.2229 0.5615 0.2736 0.058 Uiso 1 1 calc R
H11F H 0.1002 0.6052 0.2540 0.058 Uiso 1 1 calc R
C113 C 0.23261(17) 0.60054(9) 0.14581(10) 0.0343(4) Uani 1 1 d .
H11A H 0.1444 0.6031 0.1339 0.052 Uiso 1 1 calc R
H11B H 0.2561 0.5503 0.1532 0.052 Uiso 1 1 calc R
H11C H 0.2820 0.6205 0.1103 0.052 Uiso 1 1 calc R
C121 C 0.35622(13) 0.88621(7) 0.10896(7) 0.0190(3) Uani 1 1 d .
H121 H 0.4093 0.8548 0.0813 0.023 Uiso 1 1 calc R
C122 C 0.44093(15) 0.92392(9) 0.15839(8) 0.0277(3) Uani 1 1 d .
H12D H 0.3924 0.9581 0.1840 0.042 Uiso 1 1 calc R
H12E H 0.5062 0.9497 0.1352 0.042 Uiso 1 1 calc R
H12F H 0.4786 0.8882 0.1877 0.042 Uiso 1 1 calc R
C123 C 0.29354(17) 0.94126(10) 0.06394(9) 0.0340(4) Uani 1 1 d .
H12A H 0.2356 0.9167 0.0342 0.051 Uiso 1 1 calc R
H12B H 0.3566 0.9662 0.0385 0.051 Uiso 1 1 calc R
H12C H 0.2483 0.9762 0.0903 0.051 Uiso 1 1 calc R
C311 C 0.68300(13) 0.57097(7) 0.27230(7) 0.0193(3) Uani 1 1 d .
C312 C 0.73678(14) 0.60637(8) 0.32593(7) 0.0216(3) Uani 1 1 d .
C313 C 0.66743(15) 0.61670(8) 0.38244(8) 0.0254(3) Uani 1 1 d .
H313 H 0.7044 0.6407 0.4188 0.031 Uiso 1 1 calc R
C314 C 0.54635(15) 0.59287(8) 0.38679(8) 0.0266(3) Uani 1 1 d .
C315 C 0.49334(14) 0.55904(8) 0.33265(8) 0.0260(3) Uani 1 1 d .
H315 H 0.4097 0.5435 0.3347 0.031 Uiso 1 1 calc R
C316 C 0.55923(14) 0.54728(8) 0.27551(8) 0.0223(3) Uani 1 1 d .
C317 C 0.50068(15) 0.50626(9) 0.21984(9) 0.0294(3) Uani 1 1 d .
H31A H 0.4154 0.4935 0.2309 0.044 Uiso 1 1 calc R
H31B H 0.5483 0.4624 0.2119 0.044 Uiso 1 1 calc R
H31C H 0.5001 0.5361 0.1804 0.044 Uiso 1 1 calc R
C318 C 0.86885(15) 0.63281(10) 0.32503(8) 0.0288(3) Uani 1 1 d .
H31D H 0.9253 0.5925 0.3331 0.043 Uiso 1 1 calc R
H31E H 0.8810 0.6692 0.3592 0.043 Uiso 1 1 calc R
H31F H 0.8860 0.6540 0.2822 0.043 Uiso 1 1 calc R
C319 C 0.47435(18) 0.60150(10) 0.44911(9) 0.0361(4) Uani 1 1 d .
H31G H 0.4693 0.5551 0.4715 0.054 Uiso 1 1 calc R
H31H H 0.3906 0.6187 0.4386 0.054 Uiso 1 1 calc R
H31I H 0.5165 0.6363 0.4777 0.054 Uiso 1 1 calc R
C321 C 0.80712(13) 0.60364(7) 0.03532(7) 0.0186(3) Uani 1 1 d .
C322 C 0.74479(15) 0.56694(8) -0.01561(7) 0.0242(3) Uani 1 1 d .
C323 C 0.74506(17) 0.59626(9) -0.07839(8) 0.0289(3) Uani 1 1 d .
H323 H 0.7036 0.5714 -0.1129 0.035 Uiso 1 1 calc R
C324 C 0.80423(17) 0.66068(9) -0.09191(7) 0.0299(3) Uani 1 1 d .
C325 C 0.86081(16) 0.69736(9) -0.04048(8) 0.0261(3) Uani 1 1 d .
H325 H 0.8988 0.7424 -0.0488 0.031 Uiso 1 1 calc R
C326 C 0.86355(14) 0.67003(8) 0.02300(7) 0.0199(3) Uani 1 1 d .
C327 C 0.93052(15) 0.71162(8) 0.07605(7) 0.0238(3) Uani 1 1 d .
H32A H 0.9050 0.6939 0.1189 0.036 Uiso 1 1 calc R
H32B H 0.9099 0.7627 0.0721 0.036 Uiso 1 1 calc R
H32C H 1.0201 0.7052 0.0716 0.036 Uiso 1 1 calc R
C328 C 0.67852(18) 0.49720(10) -0.00234(9) 0.0361(4) Uani 1 1 d .
H32D H 0.6253 0.4850 -0.0399 0.054 Uiso 1 1 calc R
H32E H 0.6277 0.5024 0.0367 0.054 Uiso 1 1 calc R
H32F H 0.7396 0.4589 0.0048 0.054 Uiso 1 1 calc R
C329 C 0.8062(2) 0.69103(12) -0.16038(9) 0.0498(6) Uani 1 1 d .
H32G H 0.7416 0.7278 -0.1651 0.075 Uiso 1 1 calc R
H32H H 0.7908 0.6524 -0.1920 0.075 Uiso 1 1 calc R
H32I H 0.8874 0.7126 -0.1684 0.075 Uiso 1 1 calc R

loop_
_atom_site_aniso_label
_atom_site_aniso_U_11
_atom_site_aniso_U_22
_atom_site_aniso_U_33
_atom_site_aniso_U_23
_atom_site_aniso_U_13
_atom_site_aniso_U_12
Mo1 0.01250(5) 0.01165(5) 0.01474(5) 0.00113(4) -0.00053(4) 0.00146(4)
C1 0.0209(7) 0.0152(6) 0.0193(6) 0.0001(5) -0.0018(5) 0.0008(5)
C2 0.0210(7) 0.0160(6) 0.0234(7) -0.0008(5) -0.0043(5) -0.0001(5)
C3 0.0327(8) 0.0176(6) 0.0277(7) -0.0020(6) -0.0112(6) 0.0026(6)
C4 0.0376(10) 0.0292(8) 0.0409(10) -0.0007(7) -0.0221(8) -0.0035(7)
C5 0.0619(14) 0.0550(13) 0.0271(9) -0.0165(9) -0.0157(9) 0.0256(11)
N1 0.0149(5) 0.0130(5) 0.0172(5) -0.0001(4) -0.0009(4) -0.0007(4)
C11 0.0139(6) 0.0155(6) 0.0155(5) -0.0028(5) -0.0020(4) 0.0001(4)
C12 0.0145(6) 0.0172(6) 0.0190(6) -0.0014(5) -0.0011(5) -0.0007(5)
C13 0.0147(6) 0.0240(7) 0.0252(7) -0.0016(6) 0.0012(5) -0.0018(5)
C14 0.0150(6) 0.0267(7) 0.0295(7) -0.0048(6) 0.0019(5) 0.0040(5)
C15 0.0211(7) 0.0187(6) 0.0277(7) -0.0025(5) -0.0014(5) 0.0053(5)
C16 0.0175(6) 0.0157(6) 0.0164(6) -0.0020(5) -0.0021(5) 0.0017(5)
N2 0.0154(5) 0.0155(5) 0.0156(5) 0.0017(4) -0.0009(4) -0.0007(4)
C21 0.0177(6) 0.0165(6) 0.0179(6) 0.0036(5) 0.0030(5) 0.0017(5)
C22 0.0221(7) 0.0169(6) 0.0255(7) 0.0018(5) 0.0064(5) -0.0012(5)
C23 0.0188(7) 0.0179(6) 0.0255(7) -0.0047(5) 0.0028(5) -0.0018(5)
C24 0.0148(6) 0.0179(6) 0.0177(6) -0.0026(5) -0.0003(5) 0.0009(5)
C25 0.0288(8) 0.0251(7) 0.0180(6) 0.0061(5) -0.0001(5) -0.0008(6)
C26 0.0242(7) 0.0256(7) 0.0175(6) 0.0001(5) -0.0040(5) -0.0017(6)
O1 0.0195(5) 0.0161(4) 0.0239(5) 0.0040(4) -0.0009(4) 0.0051(4)
C31 0.0166(6) 0.0134(6) 0.0219(6) 0.0030(5) -0.0006(5) 0.0023(5)
C32 0.0191(6) 0.0156(6) 0.0184(6) 0.0027(5) -0.0007(5) 0.0006(5)
C33 0.0215(7) 0.0204(6) 0.0210(6) 0.0010(5) 0.0024(5) 0.0047(5)
C34 0.0220(7) 0.0203(7) 0.0257(7) 0.0057(5) 0.0020(5) 0.0079(5)
C35 0.0220(7) 0.0203(6) 0.0233(7) 0.0083(5) 0.0023(5) 0.0058(5)
C36 0.0174(6) 0.0176(6) 0.0214(6) 0.0046(5) 0.0026(5) 0.0026(5)
C111 0.0161(6) 0.0187(6) 0.0344(8) 0.0048(6) 0.0026(5) -0.0006(5)
C112 0.0288(9) 0.0320(9) 0.0562(12) 0.0194(8) 0.0148(8) 0.0020(7)
C113 0.0341(9) 0.0180(7) 0.0508(11) -0.0058(7) -0.0031(8) -0.0004(6)
C121 0.0204(7) 0.0146(6) 0.0222(6) 0.0003(5) 0.0013(5) 0.0028(5)
C122 0.0244(8) 0.0228(7) 0.0359(8) -0.0034(6) -0.0006(6) -0.0039(6)
C123 0.0337(9) 0.0312(8) 0.0370(9) 0.0116(7) 0.0009(7) 0.0063(7)
C311 0.0198(7) 0.0160(6) 0.0221(6) 0.0076(5) 0.0046(5) 0.0048(5)
C312 0.0204(7) 0.0204(6) 0.0242(7) 0.0070(5) 0.0043(5) 0.0036(5)
C313 0.0291(8) 0.0228(7) 0.0246(7) 0.0044(6) 0.0055(6) 0.0057(6)
C314 0.0294(8) 0.0199(7) 0.0307(8) 0.0080(6) 0.0126(6) 0.0080(6)
C315 0.0204(7) 0.0198(7) 0.0382(8) 0.0081(6) 0.0099(6) 0.0033(5)
C316 0.0208(7) 0.0156(6) 0.0306(7) 0.0062(5) 0.0040(6) 0.0031(5)
C317 0.0239(8) 0.0256(8) 0.0388(9) -0.0001(7) 0.0028(6) -0.0013(6)
C318 0.0223(7) 0.0356(9) 0.0286(8) 0.0019(7) 0.0020(6) -0.0014(6)
C319 0.0390(10) 0.0338(9) 0.0362(9) 0.0072(7) 0.0196(8) 0.0095(7)
C321 0.0208(7) 0.0174(6) 0.0174(6) 0.0005(5) -0.0015(5) 0.0035(5)
C322 0.0284(8) 0.0198(7) 0.0242(7) -0.0031(5) -0.0043(6) 0.0027(6)
C323 0.0384(9) 0.0276(8) 0.0206(7) -0.0058(6) -0.0088(6) 0.0071(7)
C324 0.0406(9) 0.0310(8) 0.0180(7) 0.0038(6) -0.0030(6) 0.0117(7)
C325 0.0322(8) 0.0237(7) 0.0224(7) 0.0066(6) 0.0004(6) 0.0026(6)
C326 0.0218(7) 0.0202(6) 0.0177(6) 0.0019(5) -0.0020(5) 0.0028(5)
C327 0.0246(7) 0.0232(7) 0.0234(7) 0.0024(6) -0.0029(5) -0.0035(6)
C328 0.0431(10) 0.0272(8) 0.0378(9) -0.0051(7) -0.0081(8) -0.0087(7)
C329 0.0813(17) 0.0484(12) 0.0197(8) 0.0099(8) -0.0068(9) 0.0100(11)

loop_
_atom_type_symbol
_atom_type_description
_atom_type_scat_dispersion_real
_atom_type_scat_dispersion_imag
_atom_type_scat_source
C C 0.0033 0.0016 'International Tables Vol C Tables 4.2.6.8 and 6.1.1.4'
H H 0.0000 0.0000 'International Tables Vol C Tables 4.2.6.8 and 6.1.1.4'
N N 0.0061 0.0033 'International Tables Vol C Tables 4.2.6.8 and 6.1.1.4'
O O 0.0106 0.0060 'International Tables Vol C Tables 4.2.6.8 and 6.1.1.4'
Mo Mo -1.6832 0.6857 'International Tables Vol C Tables 4.2.6.8 and 6.1.1.4'

loop_
_geom_angle_atom_site_label_1
_geom_angle_atom_site_label_2
_geom_angle_atom_site_label_3
_geom_angle
N1 Mo1 C1 95.31(6)
N1 Mo1 O1 124.46(5)
C1 Mo1 O1 113.98(5)
N1 Mo1 N2 105.87(5)
C1 Mo1 N2 101.28(5)
O1 Mo1 N2 112.53(5)
C2 C1 Mo1 131.57(11)
C2 C1 H1 119.4(11)
Mo1 C1 H1 109.0(11)
C3 C2 C1 127.77(15)
C3 C2 H2 115.8(11)
C1 C2 H2 116.5(11)
C2 C3 C5 124.38(15)
C2 C3 C4 120.41(16)
C5 C3 C4 115.18(15)
C3 C4 H4A 109.5
C3 C4 H4B 109.5
H4A C4 H4B 109.5
C3 C4 H4C 109.5
H4A C4 H4C 109.5
H4B C4 H4C 109.5
C3 C5 H5A 109.5
C3 C5 H5B 109.5
H5A C5 H5B 109.5
C3 C5 H5C 109.5
H5A C5 H5C 109.5
H5B C5 H5C 109.5
C11 N1 Mo1 173.73(10)
N1 C11 C12 119.76(12)
N1 C11 C16 118.72(12)
C12 C11 C16 121.46(12)
C13 C12 C11 117.81(13)
C13 C12 C111 122.01(13)
C11 C12 C111 120.03(12)
C14 C13 C12 121.18(14)
C14 C13 H13 119.4
C12 C13 H13 119.4
C13 C14 C15 120.61(13)
C13 C14 H14 119.7
C15 C14 H14 119.7
C14 C15 C16 120.79(14)
C14 C15 H15 119.6
C16 C15 H15 119.6
C15 C16 C11 118.12(13)
C15 C16 C121 121.81(12)
C11 C16 C121 120.05(12)
C21 N2 C24 106.93(11)
C21 N2 Mo1 135.74(9)
C24 N2 Mo1 117.21(9)
C22 C21 N2 108.70(12)
C22 C21 C25 128.19(13)
N2 C21 C25 123.10(12)
C21 C22 C23 107.92(12)
C21 C22 H22 126.0
C23 C22 H22 126.0
C24 C23 C22 107.36(12)
C24 C23 H23 126.3
C22 C23 H23 126.3
C23 C24 N2 109.08(12)
C23 C24 C26 129.31(13)
N2 C24 C26 121.61(12)
C21 C25 H25A 109.5
C21 C25 H25B 109.5
H25A C25 H25B 109.5
C21 C25 H25C 109.5
H25A C25 H25C 109.5
H25B C25 H25C 109.5
C24 C26 H26A 109.5
C24 C26 H26B 109.5
H26A C26 H26B 109.5
C24 C26 H26C 109.5
H26A C26 H26C 109.5
H26B C26 H26C 109.5
C31 O1 Mo1 162.82(9)
O1 C31 C32 120.01(12)
O1 C31 C36 119.17(12)
C32 C31 C36 120.79(12)
C33 C32 C31 118.68(12)
C33 C32 C321 118.95(12)
C31 C32 C321 122.37(12)
C34 C33 C32 121.27(13)
C34 C33 H33 119.4
C32 C33 H33 119.4
C33 C34 C35 119.33(13)
C33 C34 H34 120.3
C35 C34 H34 120.3
C34 C35 C36 121.29(13)
C34 C35 H35 119.4
C36 C35 H35 119.4
C35 C36 C31 118.64(13)
C35 C36 C311 118.58(12)
C31 C36 C311 122.79(12)
C12 C111 C112 113.91(13)
C12 C111 C113 108.82(13)
C112 C111 C113 109.57(14)
C12 C111 H111 108.1
C112 C111 H111 108.1
C113 C111 H111 108.1
C111 C112 H11D 109.5
C111 C112 H11E 109.5
H11D C112 H11E 109.5
C111 C112 H11F 109.5
H11D C112 H11F 109.5
H11E C112 H11F 109.5
C111 C113 H11A 109.5
C111 C113 H11B 109.5
H11A C113 H11B 109.5
C111 C113 H11C 109.5
H11A C113 H11C 109.5
H11B C113 H11C 109.5
C16 C121 C122 109.63(12)
C16 C121 C123 113.93(13)
C122 C121 C123 110.26(13)
C16 C121 H121 107.6
C122 C121 H121 107.6
C123 C121 H121 107.6
C121 C122 H12D 109.5
C121 C122 H12E 109.5
H12D C122 H12E 109.5
C121 C122 H12F 109.5
H12D C122 H12F 109.5
H12E C122 H12F 109.5
C121 C123 H12A 109.5
C121 C123 H12B 109.5
H12A C123 H12B 109.5
C121 C123 H12C 109.5
H12A C123 H12C 109.5
H12B C123 H12C 109.5
C312 C311 C316 119.59(13)
C312 C311 C36 120.22(13)
C316 C311 C36 119.97(14)
C311 C312 C313 119.47(14)
C311 C312 C318 121.71(13)
C313 C312 C318 118.82(15)
C314 C313 C312 121.72(16)
C314 C313 H313 119.1
C312 C313 H313 119.1
C313 C314 C315 118.17(14)
C313 C314 C319 121.17(17)
C315 C314 C319 120.64(16)
C314 C315 C316 122.01(15)
C314 C315 H315 119.0
C316 C315 H315 119.0
C315 C316 C311 119.02(15)
C315 C316 C317 120.08(14)
C311 C316 C317 120.82(14)
C316 C317 H31A 109.5
C316 C317 H31B 109.5
H31A C317 H31B 109.5
C316 C317 H31C 109.5
H31A C317 H31C 109.5
H31B C317 H31C 109.5
C312 C318 H31D 109.5
C312 C318 H31E 109.5
H31D C318 H31E 109.5
C312 C318 H31F 109.5
H31D C318 H31F 109.5
H31E C318 H31F 109.5
C314 C319 H31G 109.5
C314 C319 H31H 109.5
H31G C319 H31H 109.5
C314 C319 H31I 109.5
H31G C319 H31I 109.5
H31H C319 H31I 109.5
C326 C321 C322 119.92(13)
C326 C321 C32 120.95(12)
C322 C321 C32 118.98(13)
C323 C322 C321 118.90(15)
C323 C322 C328 120.63(14)
C321 C322 C328 120.47(14)
C324 C323 C322 121.89(15)
C324 C323 H323 119.1
C322 C323 H323 119.1
C325 C324 C323 118.21(14)
C325 C324 C329 120.43(17)
C323 C324 C329 121.35(17)
C324 C325 C326 121.94(15)
C324 C325 H325 119.0
C326 C325 H325 119.0
C325 C326 C321 119.05(14)
C325 C326 C327 119.06(14)
C321 C326 C327 121.87(12)
C326 C327 H32A 109.5
C326 C327 H32B 109.5
H32A C327 H32B 109.5
C326 C327 H32C 109.5
H32A C327 H32C 109.5
H32B C327 H32C 109.5
C322 C328 H32D 109.5
C322 C328 H32E 109.5
H32D C328 H32E 109.5
C322 C328 H32F 109.5
H32D C328 H32F 109.5
H32E C328 H32F 109.5
C324 C329 H32G 109.5
C324 C329 H32H 109.5
H32G C329 H32H 109.5
C324 C329 H32I 109.5
H32G C329 H32I 109.5
H32H C329 H32I 109.5

loop_
_geom_bond_atom_site_label_1
_geom_bond_atom_site_label_2
_geom_bond_distance
Mo1 N1 1.7364(11)
Mo1 C1 1.9120(14)
Mo1 O1 1.9172(10)
Mo1 N2 2.0257(11)
C1 C2 1.447(2)
C1 H1 0.956(14)
C2 C3 1.351(2)
C2 H2 0.949(14)
C3 C5 1.488(3)
C3 C4 1.504(2)
C4 H4A 0.9800
C4 H4B 0.9800
C4 H4C 0.9800
C5 H5A 0.9800
C5 H5B 0.9800
C5 H5C 0.9800
N1 C11 1.3922(17)
C11 C12 1.4141(18)
C11 C16 1.4169(18)
C12 C13 1.3935(19)
C12 C111 1.513(2)
C13 C14 1.385(2)
C13 H13 0.9500
C14 C15 1.386(2)
C14 H14 0.9500
C15 C16 1.3930(19)
C15 H15 0.9500
C16 C121 1.5162(19)
N2 C21 1.3991(17)
N2 C24 1.4055(17)
C21 C22 1.369(2)
C21 C25 1.496(2)
C22 C23 1.425(2)
C22 H22 0.9500
C23 C24 1.3648(19)
C23 H23 0.9500
C24 C26 1.4944(19)
C25 H25A 0.9800
C25 H25B 0.9800
C25 H25C 0.9800
C26 H26A 0.9800
C26 H26B 0.9800
C26 H26C 0.9800
O1 C31 1.3552(16)
C31 C32 1.4058(19)
C31 C36 1.4060(19)
C32 C33 1.3978(19)
C32 C321 1.4907(19)
C33 C34 1.389(2)
C33 H33 0.9500
C34 C35 1.390(2)
C34 H34 0.9500
C35 C36 1.3976(19)
C35 H35 0.9500
C36 C311 1.4943(19)
C111 C112 1.522(2)
C111 C113 1.539(2)
C111 H111 1.0000
C112 H11D 0.9800
C112 H11E 0.9800
C112 H11F 0.9800
C113 H11A 0.9800
C113 H11B 0.9800
C113 H11C 0.9800
C121 C122 1.525(2)
C121 C123 1.529(2)
C121 H121 1.0000
C122 H12D 0.9800
C122 H12E 0.9800
C122 H12F 0.9800
C123 H12A 0.9800
C123 H12B 0.9800
C123 H12C 0.9800
C311 C312 1.399(2)
C311 C316 1.409(2)
C312 C313 1.399(2)
C312 C318 1.508(2)
C313 C314 1.384(2)
C313 H313 0.9500
C314 C315 1.390(2)
C314 C319 1.511(2)
C315 C316 1.394(2)
C315 H315 0.9500
C316 C317 1.503(2)
C317 H31A 0.9800
C317 H31B 0.9800
C317 H31C 0.9800
C318 H31D 0.9800
C318 H31E 0.9800
C318 H31F 0.9800
C319 H31G 0.9800
C319 H31H 0.9800
C319 H31I 0.9800
C321 C326 1.403(2)
C321 C322 1.409(2)
C322 C323 1.396(2)
C322 C328 1.509(2)
C323 C324 1.389(3)
C323 H323 0.9500
C324 C325 1.389(2)
C324 C329 1.511(2)
C325 C326 1.395(2)
C325 H325 0.9500
C326 C327 1.509(2)
C327 H32A 0.9800
C327 H32B 0.9800
C327 H32C 0.9800
C328 H32D 0.9800
C328 H32E 0.9800
C328 H32F 0.9800
C329 H32G 0.9800
C329 H32H 0.9800
C329 H32I 0.9800
